data_7134082
loop_
_publ_author_name
'Chakraborty, Supratim'
'Gorski, Aleksander'
'Danylyuk, Oksana'
'Niemirowicz-Laskowska, Katarzyna'
'Car, Halina'
'Michalak, Micha\/l'

_publ_section_title
;
 NHC-Au-Xanthate Complexes
;
_journal_name_full 'Chemical Communications'
_journal_paper_doi 10.1039/D4CC05193A
_journal_year 2025
_chemical_formula_moiety 'C33 H49 Au N2 O S2'
_chemical_formula_sum 'C33 H49 Au N2 O S2'
_chemical_formula_weight 750.83
_space_group_crystal_system triclinic
_space_group_IT_number 2
_space_group_name_Hall '-P 1'
_space_group_name_H-M_alt 'P -1'
_atom_sites_solution_hydrogens geom
_atom_sites_solution_primary direct
_audit_creation_method SHELXL-2019/3
_audit_update_record
;
2024-10-30 deposited with the CCDC.	2024-12-23 downloaded from the CCDC.
;
_cell_angle_alpha 80.495(5)
_cell_angle_beta 84.846(5)
_cell_angle_gamma 77.081(5)
_cell_formula_units_Z 2
_cell_length_a 9.776(5)
_cell_length_b 10.758(5)
_cell_length_c 16.921(5)
_cell_measurement_reflns_used 4996
_cell_measurement_temperature 100.0(1)
_cell_measurement_theta_max 27.214
_cell_measurement_theta_min 2.435
_cell_volume 1708.1(13)
_computing_cell_refinement 'CrysAlisPro 1.171.40.84a (Rigaku OD, 2020)'
_computing_data_collection 'CrysAlisPro 1.171.40.84a (Rigaku OD, 2020)'
_computing_data_reduction 'CrysAlisPro 1.171.40.84a (Rigaku OD, 2020)'
_computing_structure_refinement 'SHELXL-2019/2 (Sheldrick, 2019)'
_computing_structure_solution 'SHELXS-97 (Sheldrick, 1990)'
_diffrn_ambient_temperature 100.0(1)
_diffrn_detector_area_resol_mean 16.297
_diffrn_measured_fraction_theta_full 1.000
_diffrn_measured_fraction_theta_max 0.894
_diffrn_measurement_device_type 'SuperNova, Dual, Cu at home/near, Eos'
_diffrn_measurement_method '\w scans'
_diffrn_radiation_type MoK\a
_diffrn_radiation_wavelength 0.71073
_diffrn_reflns_av_unetI/netI 0.1376
_diffrn_reflns_Laue_measured_fraction_full 1.000
_diffrn_reflns_Laue_measured_fraction_max 0.894
_diffrn_reflns_limit_h_max 13
_diffrn_reflns_limit_h_min -13
_diffrn_reflns_limit_k_max 15
_diffrn_reflns_limit_k_min -15
_diffrn_reflns_limit_l_max 23
_diffrn_reflns_limit_l_min -23
_diffrn_reflns_number 23848
_diffrn_reflns_point_group_measured_fraction_full 1.000
_diffrn_reflns_point_group_measured_fraction_max 0.894
_diffrn_reflns_theta_full 25.242
_diffrn_reflns_theta_max 30.229
_diffrn_reflns_theta_min 1.964
_diffrn_source 'micro-focus sealed X-ray tube'
_exptl_absorpt_coefficient_mu 4.455
_exptl_absorpt_correction_T_max 1.00000
_exptl_absorpt_correction_T_min 0.78234
_exptl_absorpt_correction_type multi-scan
_exptl_absorpt_process_details
;
CrysAlisPro 1.171.40.84a (Rigaku Oxford Diffraction, 2020)
Empirical absorption correction using spherical harmonics,
implemented in SCALE3 ABSPACK scaling algorithm.
;
_exptl_crystal_colour colourless
_exptl_crystal_density_diffrn 1.460
_exptl_crystal_description prism
_exptl_crystal_F_000 760
_exptl_crystal_size_max 0.210
_exptl_crystal_size_mid 0.170
_exptl_crystal_size_min 0.120
_refine_diff_density_max 2.634
_refine_diff_density_min -2.596
_refine_diff_density_rms 0.193
_refine_ls_extinction_method none
_refine_ls_goodness_of_fit_ref 0.972
_refine_ls_hydrogen_treatment constr
_refine_ls_matrix_type full
_refine_ls_number_parameters 353
_refine_ls_number_reflns 23848
_refine_ls_number_restraints 0
_refine_ls_restrained_S_all 0.972
_refine_ls_R_factor_all 0.0709
_refine_ls_R_factor_gt 0.0531
_refine_ls_shift/su_max 0.001
_refine_ls_shift/su_mean 0.000
_refine_ls_structure_factor_coef Fsqd
_refine_ls_weighting_details 'w=1/[\s^2^(Fo^2^)+(0.0429P)^2^] where P=(Fo^2^+2Fc^2^)/3'
_refine_ls_weighting_scheme calc
_refine_ls_wR_factor_gt 0.1079
_refine_ls_wR_factor_ref 0.1114
_reflns_Friedel_coverage 0.000
_reflns_number_gt 18416
_reflns_number_total 23848
_reflns_threshold_expression 'I > 2\s(I)'
_cod_data_source_file d4cc05193a3.cif
_cod_data_source_block shelx_CCDC3
_cod_database_code 7134082
_shelx_shelxl_version_number 2019/3
_shelx_space_group_comment
;
The symmetry employed for this shelxl refinement is uniquely defined
by the following loop, which should always be used as a source of
symmetry information in preference to the above space-group names.
They are only intended as comments.
;
_shelx_estimated_absorpt_t_min 0.455
_shelx_estimated_absorpt_t_max 0.617

loop_
_space_group_symop_operation_xyz
'x, y, z'
'-x, -y, -z'

loop_
_atom_site_label
_atom_site_type_symbol
_atom_site_fract_x
_atom_site_fract_y
_atom_site_fract_z
_atom_site_U_iso_or_equiv
_atom_site_adp_type
_atom_site_occupancy
_atom_site_site_symmetry_order
_atom_site_calc_flag
_atom_site_refinement_flags_posn
_atom_site_refinement_flags_adp
_atom_site_refinement_flags_occupancy
_atom_site_disorder_assembly
_atom_site_disorder_group
Au1 Au 0.47515(4) 0.04073(3) 0.74373(2) 0.01413(8) Uani 1 1 d . . . . .
S1 S 0.7159(2) 0.01901(19) 0.73995(13) 0.0173(4) Uani 1 1 d . . . . .
S2 S 0.9612(2) -0.1925(2) 0.78145(14) 0.0251(5) Uani 1 1 d . . . . .
N1 N 0.1866(7) 0.0968(6) 0.6810(4) 0.0126(15) Uani 1 1 d . . . . .
N2 N 0.1789(7) 0.0992(6) 0.8112(4) 0.0142(15) Uani 1 1 d . . . . .
O1 O 0.6944(6) -0.2167(5) 0.7883(3) 0.0190(13) Uani 1 1 d . . . . .
C1 C 0.2634(8) 0.0796(7) 0.7448(5) 0.0130(17) Uani 1 1 d . . . . .
C2 C 0.0335(8) 0.1470(8) 0.7022(5) 0.0144(18) Uani 1 1 d . . . . .
H2A H -0.026486 0.096959 0.682442 0.017 Uiso 1 1 calc R U . . .
H2B H 0.003289 0.239243 0.679822 0.017 Uiso 1 1 calc R U . . .
C3 C 0.0284(8) 0.1274(8) 0.7942(5) 0.0157(18) Uani 1 1 d . . . . .
H3A H -0.023499 0.206282 0.815292 0.019 Uiso 1 1 calc R U . . .
H3B H -0.015914 0.054383 0.817435 0.019 Uiso 1 1 calc R U . . .
C4 C 0.2422(8) 0.1009(8) 0.5997(4) 0.0162(18) Uani 1 1 d . . . . .
C5 C 0.2373(8) -0.0013(7) 0.5592(5) 0.0165(18) Uani 1 1 d . . . . .
C6 C 0.2917(9) 0.0055(8) 0.4806(5) 0.021(2) Uani 1 1 d . . . . .
H6 H 0.289751 -0.062484 0.451567 0.025 Uiso 1 1 calc R U . . .
C7 C 0.3490(9) 0.1081(8) 0.4428(5) 0.023(2) Uani 1 1 d . . . . .
H7 H 0.388996 0.108252 0.389513 0.027 Uiso 1 1 calc R U . . .
C8 C 0.3478(9) 0.2105(8) 0.4832(5) 0.022(2) Uani 1 1 d . . . . .
H8 H 0.384270 0.282109 0.456667 0.026 Uiso 1 1 calc R U . . .
C9 C 0.2937(8) 0.2097(7) 0.5621(5) 0.0161(18) Uani 1 1 d . . . . .
C10 C 0.1765(9) -0.1153(8) 0.6007(5) 0.022(2) Uani 1 1 d . . . . .
H10 H 0.099844 -0.082025 0.639901 0.026 Uiso 1 1 calc R U . . .
C11 C 0.2863(9) -0.2148(8) 0.6478(5) 0.027(2) Uani 1 1 d . . . . .
H11A H 0.244890 -0.287139 0.673936 0.041 Uiso 1 1 calc R U . . .
H11B H 0.365537 -0.246099 0.611366 0.041 Uiso 1 1 calc R U . . .
H11C H 0.319460 -0.175430 0.688663 0.041 Uiso 1 1 calc R U . . .
C12 C 0.1106(10) -0.1782(8) 0.5420(5) 0.030(2) Uani 1 1 d . . . . .
H12A H 0.039948 -0.112493 0.512065 0.045 Uiso 1 1 calc R U . . .
H12B H 0.184207 -0.216185 0.504479 0.045 Uiso 1 1 calc R U . . .
H12C H 0.066013 -0.245726 0.572374 0.045 Uiso 1 1 calc R U . . .
C13 C 0.2877(10) 0.3268(8) 0.6030(5) 0.025(2) Uani 1 1 d . . . . .
H13 H 0.254946 0.305918 0.660371 0.030 Uiso 1 1 calc R U . . .
C14 C 0.4338(10) 0.3598(9) 0.6013(6) 0.035(3) Uani 1 1 d . . . . .
H14A H 0.500298 0.284510 0.626495 0.053 Uiso 1 1 calc R U . . .
H14B H 0.466553 0.383564 0.545580 0.053 Uiso 1 1 calc R U . . .
H14C H 0.427202 0.432179 0.630814 0.053 Uiso 1 1 calc R U . . .
C15 C 0.1827(10) 0.4421(8) 0.5642(5) 0.037(3) Uani 1 1 d . . . . .
H15A H 0.180063 0.516587 0.591208 0.056 Uiso 1 1 calc R U . . .
H15B H 0.210981 0.462422 0.507361 0.056 Uiso 1 1 calc R U . . .
H15C H 0.089159 0.421743 0.569145 0.056 Uiso 1 1 calc R U . . .
C16 C 0.2269(8) 0.0924(8) 0.8901(4) 0.0172(19) Uani 1 1 d . . . . .
C17 C 0.2484(9) 0.2047(8) 0.9133(5) 0.0182(19) Uani 1 1 d . . . . .
C18 C 0.3017(9) 0.1938(8) 0.9880(5) 0.022(2) Uani 1 1 d . . . . .
H18 H 0.318853 0.268420 1.005226 0.027 Uiso 1 1 calc R U . . .
C19 C 0.3306(9) 0.0767(9) 1.0379(5) 0.026(2) Uani 1 1 d . . . . .
H19 H 0.369509 0.070967 1.088208 0.031 Uiso 1 1 calc R U . . .
C20 C 0.3027(8) -0.0321(8) 1.0147(5) 0.020(2) Uani 1 1 d . . . . .
H20 H 0.319227 -0.111271 1.050401 0.024 Uiso 1 1 calc R U . . .
C21 C 0.2509(8) -0.0279(8) 0.9402(5) 0.0179(19) Uani 1 1 d . . . . .
C22 C 0.2209(8) -0.1474(7) 0.9157(5) 0.0168(18) Uani 1 1 d . . . . .
H22 H 0.181697 -0.122624 0.861359 0.020 Uiso 1 1 calc R U . . .
C23 C 0.1101(9) -0.1997(8) 0.9736(5) 0.027(2) Uani 1 1 d . . . . .
H23A H 0.092422 -0.277134 0.956479 0.040 Uiso 1 1 calc R U . . .
H23B H 0.144377 -0.221533 1.027898 0.040 Uiso 1 1 calc R U . . .
H23C H 0.022694 -0.133951 0.973438 0.040 Uiso 1 1 calc R U . . .
C24 C 0.3559(9) -0.2509(8) 0.9091(5) 0.030(2) Uani 1 1 d . . . . .
H24A H 0.333377 -0.327192 0.893097 0.045 Uiso 1 1 calc R U . . .
H24B H 0.422054 -0.216977 0.868787 0.045 Uiso 1 1 calc R U . . .
H24C H 0.398614 -0.274692 0.961184 0.045 Uiso 1 1 calc R U . . .
C25 C 0.2176(9) 0.3348(8) 0.8597(5) 0.026(2) Uani 1 1 d . . . . .
H25 H 0.165109 0.325887 0.813632 0.031 Uiso 1 1 calc R U . . .
C26 C 0.1251(9) 0.4403(8) 0.9046(5) 0.030(2) Uani 1 1 d . . . . .
H26A H 0.107489 0.522491 0.868265 0.046 Uiso 1 1 calc R U . . .
H26B H 0.035472 0.415966 0.923053 0.046 Uiso 1 1 calc R U . . .
H26C H 0.173612 0.449377 0.950846 0.046 Uiso 1 1 calc R U . . .
C27 C 0.3543(10) 0.3768(8) 0.8256(6) 0.034(2) Uani 1 1 d . . . . .
H27A H 0.331408 0.460652 0.791401 0.050 Uiso 1 1 calc R U . . .
H27B H 0.408934 0.383705 0.869897 0.050 Uiso 1 1 calc R U . . .
H27C H 0.409551 0.312625 0.793872 0.050 Uiso 1 1 calc R U . . .
C28 C 0.7918(8) -0.1425(8) 0.7718(5) 0.0161(19) Uani 1 1 d . . . . .
C29 C 0.7364(9) -0.3517(7) 0.8236(5) 0.023(2) Uani 1 1 d . . . . .
H29A H 0.672926 -0.369518 0.871103 0.028 Uiso 1 1 calc R U . . .
H29B H 0.832906 -0.367778 0.842008 0.028 Uiso 1 1 calc R U . . .
C30 C 0.7321(9) -0.4449(8) 0.7641(5) 0.021(2) Uani 1 1 d . . . . .
C31 C 0.7473(10) -0.5793(8) 0.8154(6) 0.037(3) Uani 1 1 d . . . . .
H31A H 0.837697 -0.602159 0.840756 0.055 Uiso 1 1 calc R U . . .
H31B H 0.670711 -0.577667 0.857038 0.055 Uiso 1 1 calc R U . . .
H31C H 0.743281 -0.643283 0.781177 0.055 Uiso 1 1 calc R U . . .
C32 C 0.5943(9) -0.4096(8) 0.7253(5) 0.028(2) Uani 1 1 d . . . . .
H32A H 0.517757 -0.411392 0.766753 0.042 Uiso 1 1 calc R U . . .
H32B H 0.583214 -0.322740 0.694499 0.042 Uiso 1 1 calc R U . . .
H32C H 0.591728 -0.471473 0.689250 0.042 Uiso 1 1 calc R U . . .
C33 C 0.8542(9) -0.4430(9) 0.7008(5) 0.033(2) Uani 1 1 d . . . . .
H33A H 0.943320 -0.466423 0.727378 0.049 Uiso 1 1 calc R U . . .
H33B H 0.852925 -0.505086 0.664605 0.049 Uiso 1 1 calc R U . . .
H33C H 0.844410 -0.356353 0.669854 0.049 Uiso 1 1 calc R U . . .

loop_
_atom_site_aniso_label
_atom_site_aniso_U_11
_atom_site_aniso_U_22
_atom_site_aniso_U_33
_atom_site_aniso_U_23
_atom_site_aniso_U_13
_atom_site_aniso_U_12
Au1 0.01013(13) 0.01598(15) 0.01628(14) -0.00286(14) -0.00026(14) -0.00263(10)
S1 0.0112(10) 0.0187(11) 0.0212(11) -0.0016(10) -0.0006(10) -0.0030(8)
S2 0.0122(11) 0.0242(13) 0.0372(13) -0.0016(11) -0.0040(10) -0.0017(10)
N1 0.009(4) 0.015(4) 0.013(3) -0.001(3) 0.001(3) -0.002(3)
N2 0.007(3) 0.019(4) 0.019(4) -0.008(3) -0.002(3) -0.002(3)
O1 0.012(3) 0.016(3) 0.028(3) -0.007(3) 0.000(3) 0.001(3)
C1 0.017(4) 0.008(4) 0.013(4) 0.006(4) -0.002(4) -0.005(3)
C2 0.003(4) 0.016(4) 0.020(4) 0.002(4) 0.000(3) 0.004(3)
C3 0.008(4) 0.016(4) 0.020(5) -0.008(4) 0.002(3) 0.006(4)
C4 0.012(4) 0.024(5) 0.012(4) -0.005(4) 0.003(3) -0.005(4)
C5 0.013(4) 0.015(4) 0.020(5) 0.002(4) -0.004(4) -0.001(4)
C6 0.019(5) 0.017(5) 0.027(5) -0.007(4) -0.004(4) 0.000(4)
C7 0.020(5) 0.031(5) 0.017(5) -0.008(4) 0.006(4) -0.007(4)
C8 0.028(5) 0.019(5) 0.018(5) -0.001(4) -0.001(4) -0.008(4)
C9 0.014(4) 0.014(4) 0.018(4) -0.001(4) -0.003(4) 0.000(4)
C10 0.016(5) 0.014(4) 0.034(5) -0.002(4) -0.002(4) -0.001(4)
C11 0.029(6) 0.024(5) 0.027(5) -0.001(4) -0.004(4) -0.007(4)
C12 0.030(6) 0.018(5) 0.042(6) -0.003(4) -0.008(5) -0.004(4)
C13 0.033(6) 0.022(5) 0.022(5) 0.000(4) 0.006(4) -0.012(4)
C14 0.052(7) 0.029(6) 0.032(6) -0.004(5) -0.002(5) -0.024(5)
C15 0.045(7) 0.027(6) 0.035(6) -0.005(5) 0.002(5) -0.001(5)
C16 0.011(4) 0.026(5) 0.011(4) -0.004(4) 0.002(3) 0.001(4)
C17 0.014(5) 0.028(5) 0.013(4) -0.007(4) 0.004(4) -0.003(4)
C18 0.024(5) 0.024(5) 0.020(5) -0.008(4) 0.000(4) -0.006(4)
C19 0.026(5) 0.035(6) 0.018(5) -0.009(4) 0.001(4) -0.007(5)
C20 0.013(5) 0.019(5) 0.022(5) 0.001(4) 0.001(4) 0.007(4)
C21 0.015(5) 0.020(5) 0.019(5) -0.007(4) 0.002(4) -0.002(4)
C22 0.014(4) 0.017(4) 0.018(4) -0.002(4) -0.001(4) 0.000(4)
C23 0.028(5) 0.021(5) 0.029(5) 0.002(4) 0.006(4) -0.007(4)
C24 0.023(5) 0.024(5) 0.042(6) -0.009(5) 0.002(5) 0.001(4)
C25 0.028(5) 0.030(5) 0.025(5) -0.007(4) -0.002(4) -0.014(5)
C26 0.026(5) 0.021(5) 0.041(6) 0.000(4) -0.002(5) -0.001(4)
C27 0.038(6) 0.021(5) 0.042(6) -0.005(5) 0.007(5) -0.010(5)
C28 0.013(4) 0.018(4) 0.021(4) -0.009(4) 0.003(4) -0.008(4)
C29 0.024(5) 0.013(4) 0.027(5) 0.004(4) 0.000(4) 0.000(4)
C30 0.014(4) 0.019(4) 0.028(5) -0.001(4) 0.001(4) 0.001(4)
C31 0.036(6) 0.022(5) 0.051(7) -0.005(5) -0.017(5) 0.002(5)
C32 0.025(5) 0.035(5) 0.032(5) -0.018(5) 0.000(4) -0.015(4)
C33 0.031(6) 0.041(6) 0.033(6) -0.026(5) 0.004(5) -0.008(5)

loop_
_atom_type_symbol
_atom_type_description
_atom_type_scat_dispersion_real
_atom_type_scat_dispersion_imag
_atom_type_scat_source
C C 0.0033 0.0016 'International Tables Vol C Tables 4.2.6.8 and 6.1.1.4'
H H 0.0000 0.0000 'International Tables Vol C Tables 4.2.6.8 and 6.1.1.4'
N N 0.0061 0.0033 'International Tables Vol C Tables 4.2.6.8 and 6.1.1.4'
S S 0.1246 0.1234 'International Tables Vol C Tables 4.2.6.8 and 6.1.1.4'
Au Au -2.0133 8.8022 'International Tables Vol C Tables 4.2.6.8 and 6.1.1.4'
O O 0.0106 0.0060 'International Tables Vol C Tables 4.2.6.8 and 6.1.1.4'

loop_
_geom_angle_atom_site_label_1
_geom_angle_atom_site_label_2
_geom_angle_atom_site_label_3
_geom_angle
_geom_angle_site_symmetry_1
_geom_angle_site_symmetry_3
_geom_angle_publ_flag
C1 Au1 S1 174.1(2) . . ?
C28 S1 Au1 108.4(3) . . ?
C1 N1 C4 124.9(7) . . ?
C1 N1 C2 111.0(6) . . ?
C4 N1 C2 122.2(6) . . ?
C1 N2 C16 124.9(7) . . ?
C1 N2 C3 112.1(6) . . ?
C16 N2 C3 123.0(6) . . ?
C28 O1 C29 119.9(6) . . ?
N1 C1 N2 110.2(6) . . ?
N1 C1 Au1 126.0(6) . . ?
N2 C1 Au1 123.8(6) . . ?
N1 C2 C3 102.4(6) . . ?
N2 C3 C2 102.5(6) . . ?
C5 C4 C9 122.5(7) . . ?
C5 C4 N1 118.3(7) . . ?
C9 C4 N1 119.1(7) . . ?
C6 C5 C4 117.0(7) . . ?
C6 C5 C10 121.9(7) . . ?
C4 C5 C10 121.1(7) . . ?
C5 C6 C7 122.2(8) . . ?
C6 C7 C8 119.7(8) . . ?
C7 C8 C9 120.8(8) . . ?
C8 C9 C4 117.8(7) . . ?
C8 C9 C13 119.2(7) . . ?
C4 C9 C13 123.0(7) . . ?
C11 C10 C5 110.9(7) . . ?
C11 C10 C12 110.6(7) . . ?
C5 C10 C12 113.0(7) . . ?
C15 C13 C9 110.5(7) . . ?
C15 C13 C14 110.4(7) . . ?
C9 C13 C14 111.6(7) . . ?
C17 C16 C21 122.9(7) . . ?
C17 C16 N2 118.6(7) . . ?
C21 C16 N2 118.4(7) . . ?
C18 C17 C16 117.3(8) . . ?
C18 C17 C25 120.3(8) . . ?
C16 C17 C25 122.4(7) . . ?
C19 C18 C17 121.4(8) . . ?
C20 C19 C18 120.0(8) . . ?
C19 C20 C21 121.4(8) . . ?
C20 C21 C16 116.9(8) . . ?
C20 C21 C22 120.8(7) . . ?
C16 C21 C22 122.3(7) . . ?
C21 C22 C24 111.2(7) . . ?
C21 C22 C23 110.9(7) . . ?
C24 C22 C23 111.2(7) . . ?
C17 C25 C27 111.2(8) . . ?
C17 C25 C26 111.8(7) . . ?
C27 C25 C26 109.7(7) . . ?
O1 C28 S2 125.8(6) . . ?
O1 C28 S1 112.1(6) . . ?
S2 C28 S1 122.1(5) . . ?
O1 C29 C30 112.6(6) . . ?
C32 C30 C33 110.8(7) . . ?
C32 C30 C31 109.7(7) . . ?
C33 C30 C31 110.6(7) . . ?
C32 C30 C29 110.4(7) . . ?
C33 C30 C29 110.1(7) . . ?
C31 C30 C29 105.3(7) . . ?

loop_
_geom_bond_atom_site_label_1
_geom_bond_atom_site_label_2
_geom_bond_distance
_geom_bond_site_symmetry_2
_geom_bond_publ_flag
Au1 C1 2.017(8) . ?
Au1 S1 2.308(2) . ?
S1 C28 1.745(8) . ?
S2 C28 1.636(8) . ?
N1 C1 1.335(10) . ?
N1 C4 1.431(9) . ?
N1 C2 1.506(9) . ?
N2 C1 1.350(10) . ?
N2 C16 1.440(9) . ?
N2 C3 1.479(9) . ?
O1 C28 1.357(9) . ?
O1 C29 1.458(9) . ?
C2 C3 1.534(10) . ?
C4 C5 1.399(10) . ?
C4 C9 1.410(10) . ?
C5 C6 1.385(11) . ?
C5 C10 1.522(11) . ?
C6 C7 1.386(11) . ?
C7 C8 1.387(11) . ?
C8 C9 1.391(10) . ?
C9 C13 1.521(11) . ?
C10 C11 1.514(11) . ?
C10 C12 1.545(11) . ?
C13 C15 1.519(12) . ?
C13 C14 1.543(12) . ?
C16 C17 1.395(11) . ?
C16 C21 1.410(11) . ?
C17 C18 1.387(11) . ?
C17 C25 1.521(11) . ?
C18 C19 1.384(11) . ?
C19 C20 1.383(11) . ?
C20 C21 1.390(11) . ?
C21 C22 1.509(10) . ?
C22 C24 1.533(11) . ?
C22 C23 1.533(10) . ?
C25 C27 1.538(11) . ?
C25 C26 1.544(11) . ?
C29 C30 1.543(11) . ?
C30 C32 1.495(11) . ?
C30 C33 1.531(11) . ?
C30 C31 1.542(11) . ?
